data_1524915
loop_
_publ_author_name
'Meerschaut, A.'
'Gressier, P.'
'Guemas, L.'
'Rouxel, J.'

_publ_section_title
;
 Structural determination of a new one-dimensional niobium chalcogenide:
 Fe Nb3 Se10
;
_journal_name_full 'Materials Research Bulletin'
_journal_page_first 1035
_journal_page_last 1040
_journal_volume 16
_journal_year 1981
_chemical_formula_sum 'Fe Nb3 Se10'
_space_group_IT_number 11
_symmetry_space_group_name_Hall '-P 2yb'
_symmetry_space_group_name_H-M 'P 1 21/m 1'
_cell_angle_alpha 90
_cell_angle_beta 114.46
_cell_angle_gamma 90
_cell_formula_units_Z 1
_cell_length_a 9.213
_cell_length_b 3.482
_cell_length_c 10.292
_cell_volume 300.532
_citation_journal_id_ASTM MRBUAC
_cod_data_source_file Meerschaut_MRBUAC_1981_507.cif
_cod_data_source_block Fe1Nb3Se10
_cod_original_cell_volume 300.5319
_cod_original_formula_sum 'Fe1 Nb3 Se10'
_cod_database_code 1524915

loop_
_symmetry_equiv_pos_as_xyz
x,y,z
-x,y+1/2,-z
-x,-y,-z
x,-y-1/2,z

loop_
_atom_site_label
_atom_site_type_symbol
_atom_site_fract_x
_atom_site_fract_y
_atom_site_fract_z
_atom_site_occupancy
_atom_site_U_iso_or_equiv
Nb1 Nb 0.275 0.25 0.3639 1 0.0
Se1 Se 0.4887 0.75 0.3642 1 0.0
Fe1 Fe 0.448 0.75 0.0922 0.5 0.0
Se4 Se 0.243 0.25 0.0893 1 0.0
Se3 Se 0.0388 0.75 0.2421 1 0.0
Se2 Se 0.1608 0.75 0.4927 1 0.0
Se5 Se 0.6605 0.25 0.1654 1 0.0
Nb2 Nb 0.448 0.75 0.0922 0.5 0.0
